data_2213342
loop_
_publ_author_name
'Xing, Zhi-Tao'
'Wang, Hai-Bo'
'Yin, Jun'
'Ding, Wei-Lin'
'Wang, Pin-Liang'

_publ_section_title <i>N</i>-(2,6-Dimethylphenyl)-2-{2-[3-(4-fluorophenyl)-1,2,4-oxadiazol-5-yl]phenoxy}acetamide
_journal_coeditor_code HB2352
_journal_issue 5
_journal_name_full 'Acta Crystallographica Section E'
_journal_page_first o2062
_journal_page_last o2063
_journal_paper_doi 10.1107/S1600536807014894
_journal_volume 63
_journal_year 2007
_chemical_formula_iupac 'C24 H20 F N3 O3'
_chemical_formula_moiety 'C24 H20 F N3 O3'
_chemical_formula_sum 'C24 H20 F N3 O3'
_chemical_formula_weight 417.43
_chemical_name_systematic
;
N-(2,6-Dimethylphenyl)-2-{2-[3-(4-fluorophenyl)-1,2,4-oxadiazol-
5-yl]phenoxy}acetamide
;
_space_group_IT_number 14
_symmetry_cell_setting monoclinic
_symmetry_space_group_name_Hall '-P 2yn'
_symmetry_space_group_name_H-M 'P 1 21/n 1'
_atom_sites_solution_hydrogens geom
_atom_sites_solution_primary direct
_atom_sites_solution_secondary difmap
_audit_creation_method SHELXL97
_cell_angle_alpha 90.00
_cell_angle_beta 90.52(3)
_cell_angle_gamma 90.00
_cell_formula_units_Z 4
_cell_length_a 12.143(2)
_cell_length_b 8.1850(16)
_cell_length_c 20.942(4)
_cell_measurement_reflns_used 25
_cell_measurement_temperature 293(2)
_cell_measurement_theta_max 13.0
_cell_measurement_theta_min 10.0
_cell_volume 2081.3(7)
_computing_cell_refinement 'CAD-4 Software'
_computing_data_collection 'CAD-4 Software (Enraf--Nonius, 1989)'
_computing_data_reduction 'XCAD4 (Harms & Wocadlo, 1995)'
_computing_molecular_graphics 'SHELXTL (Siemens, 1996)'
_computing_publication_material 'PLATON (Spek, 2003)'
_computing_structure_refinement 'SHELXL97 (Sheldrick, 1997)'
_computing_structure_solution 'SHELXS97 (Sheldrick, 1997)'
_diffrn_ambient_temperature 293(2)
_diffrn_measured_fraction_theta_full 0.992
_diffrn_measured_fraction_theta_max 0.992
_diffrn_measurement_device_type 'Enraf--Nonius CAD-4'
_diffrn_measurement_method \w/2\q
_diffrn_radiation_monochromator graphite
_diffrn_radiation_source 'fine-focus sealed tube'
_diffrn_radiation_type MoK\a
_diffrn_radiation_wavelength 0.71073
_diffrn_reflns_av_R_equivalents 0.0206
_diffrn_reflns_av_sigmaI/netI 0.0529
_diffrn_reflns_limit_h_max 14
_diffrn_reflns_limit_h_min -14
_diffrn_reflns_limit_k_max 10
_diffrn_reflns_limit_k_min 0
_diffrn_reflns_limit_l_max 25
_diffrn_reflns_limit_l_min 0
_diffrn_reflns_number 4269
_diffrn_reflns_theta_full 26.05
_diffrn_reflns_theta_max 26.05
_diffrn_reflns_theta_min 1.93
_diffrn_standards_decay_% 0
_diffrn_standards_interval_count 200
_diffrn_standards_interval_time 120
_diffrn_standards_number 3
_exptl_absorpt_coefficient_mu 0.095
_exptl_absorpt_correction_T_max 0.981
_exptl_absorpt_correction_T_min 0.962
_exptl_absorpt_correction_type psi-scan
_exptl_absorpt_process_details '(North <i>et al.</i>,  1968)'
_exptl_crystal_colour colourless
_exptl_crystal_density_diffrn 1.338
_exptl_crystal_density_method 'not measured'
_exptl_crystal_description block
_exptl_crystal_F_000 872
_exptl_crystal_size_max 0.40
_exptl_crystal_size_mid 0.30
_exptl_crystal_size_min 0.20
_refine_diff_density_max 0.378
_refine_diff_density_min -0.270
_refine_ls_extinction_method none
_refine_ls_goodness_of_fit_ref 1.102
_refine_ls_hydrogen_treatment constr
_refine_ls_matrix_type full
_refine_ls_number_parameters 274
_refine_ls_number_reflns 4071
_refine_ls_number_restraints 29
_refine_ls_restrained_S_all 1.102
_refine_ls_R_factor_all 0.1150
_refine_ls_R_factor_gt 0.0622
_refine_ls_shift/su_max 0.000
_refine_ls_shift/su_mean 0.000
_refine_ls_structure_factor_coef Fsqd
_refine_ls_weighting_details 'calc w = 1/[\s^2^(Fo^2^)+(0.0655P)^2^+0.916P] where P=(Fo^2^+2Fc^2^)/3'
_refine_ls_weighting_scheme calc
_refine_ls_wR_factor_gt 0.1457
_refine_ls_wR_factor_ref 0.1821
_reflns_number_gt 2335
_reflns_number_total 4071
_reflns_threshold_expression I>2\s(I)
_cod_data_source_file hb2352.cif
_cod_data_source_block I
_cod_original_sg_symbol_H-M 'P 21/n'
_cod_database_code 2213342
_cod_database_fobs_code 2213342

loop_
_symmetry_equiv_pos_as_xyz
'x, y, z'
'-x+1/2, y+1/2, -z+1/2'
'-x, -y, -z'
'x-1/2, -y-1/2, z-1/2'

loop_
_atom_site_type_symbol
_atom_site_label
_atom_site_fract_x
_atom_site_fract_y
_atom_site_fract_z
_atom_site_U_iso_or_equiv
_atom_site_adp_type
_atom_site_calc_flag
_atom_site_refinement_flags
_atom_site_occupancy
F F 0.05710(18) 0.7016(4) 0.08884(12) 0.1015(9) Uani d . 1
O O1 0.7445(2) 0.7632(3) 0.24191(13) 0.0717(8) Uani d . 1
O O2 0.74434(17) 0.4689(3) 0.11923(11) 0.0541(6) Uani d . 1
N N3 0.5387(2) 0.3739(3) 0.07762(12) 0.052 Uani d . 1
O O4 0.55041(18) 0.1689(3) 0.00964(12) 0.0624(7) Uani d U 1
N N1 0.6089(2) 0.6340(3) 0.18616(12) 0.0484(7) Uani d . 1
H H1A 0.5957 0.5695 0.1546 0.058 Uiso calc R 1
N N2 0.4409(2) 0.2251(4) 0.00633(16) 0.0658(9) Uani d U 1
C C1 0.4811(3) 0.4186(4) 0.2616(2) 0.0752(12) Uani d . 1
H H1B 0.5457 0.3947 0.2371 0.113 Uiso calc R 1
H H1C 0.4204 0.3550 0.2457 0.113 Uiso calc R 1
H H1D 0.4946 0.3918 0.3056 0.113 Uiso calc R 1
C C2 0.4541(3) 0.5981(4) 0.25586(15) 0.0487(8) Uani d . 1
C C3 0.3632(3) 0.6629(5) 0.28712(17) 0.0614(10) Uani d . 1
H H3A 0.3183 0.5947 0.3110 0.074 Uiso calc R 1
C C4 0.3390(3) 0.8283(5) 0.28291(18) 0.0682(11) Uani d . 1
H H4A 0.2802 0.8713 0.3056 0.082 Uiso calc R 1
C C5 0.4019(3) 0.9287(5) 0.24517(19) 0.0673(11) Uani d . 1
H H5A 0.3840 1.0389 0.2419 0.081 Uiso calc R 1
C C6 0.4915(3) 0.8687(4) 0.21183(16) 0.0512(8) Uani d . 1
C C7 0.5167(2) 0.7029(4) 0.21884(15) 0.0447(8) Uani d . 1
C C8 0.5560(3) 0.9776(4) 0.16775(19) 0.0729(11) Uani d . 1
H H8A 0.5270 1.0866 0.1695 0.109 Uiso calc R 1
H H8B 0.5501 0.9370 0.1249 0.109 Uiso calc R 1
H H8C 0.6320 0.9785 0.1808 0.109 Uiso calc R 1
C C9 0.7146(3) 0.6637(4) 0.20175(16) 0.0486(8) Uani d . 1
C C10 0.7989(3) 0.5645(4) 0.16690(16) 0.0514(8) Uani d . 1
H H10A 0.8522 0.6363 0.1471 0.062 Uiso calc R 1
H H10B 0.8377 0.4936 0.1966 0.062 Uiso calc R 1
C C11 0.7882(3) 0.3249(4) 0.09914(15) 0.0463(8) Uani d . 1
C C12 0.8973(3) 0.2815(4) 0.10980(16) 0.0548(9) Uani d . 1
H H12A 0.9441 0.3500 0.1328 0.066 Uiso calc R 1
C C13 0.9357(3) 0.1344(5) 0.08572(18) 0.0639(10) Uani d . 1
H H13A 1.0085 0.1041 0.0931 0.077 Uiso calc R 1
C C14 0.8677(3) 0.0332(5) 0.05122(19) 0.0690(11) Uani d . 1
H H14A 0.8948 -0.0643 0.0348 0.083 Uiso calc R 1
C C15 0.7596(3) 0.0755(4) 0.04087(18) 0.0596(9) Uani d . 1
H H15A 0.7136 0.0058 0.0179 0.071 Uiso calc R 1
C C16 0.7184(2) 0.2222(4) 0.06460(15) 0.0460(8) Uani d . 1
C C17 0.6031(3) 0.2631(4) 0.05289(15) 0.0453(8) Uani d U 1
C C18 0.4396(2) 0.3447(4) 0.04745(15) 0.0463(8) Uani d U 1
C C19 0.3389(2) 0.4393(4) 0.05900(15) 0.0478(8) Uani d . 1
C C20 0.2395(3) 0.3867(5) 0.03430(18) 0.0612(10) Uani d . 1
H H20A 0.2363 0.2905 0.0107 0.073 Uiso calc R 1
C C21 0.1448(3) 0.4754(5) 0.0442(2) 0.0692(11) Uani d . 1
H H21A 0.0778 0.4404 0.0273 0.083 Uiso calc R 1
C C22 0.1512(3) 0.6158(6) 0.07934(18) 0.0676(11) Uani d . 1
C C23 0.2473(3) 0.6716(5) 0.10450(18) 0.0667(10) Uani d . 1
H H23A 0.2492 0.7677 0.1282 0.080 Uiso calc R 1
C C24 0.3427(3) 0.5828(5) 0.09434(16) 0.0580(9) Uani d . 1
H H24A 0.4094 0.6193 0.1112 0.070 Uiso calc R 1

loop_
_atom_site_aniso_label
_atom_site_aniso_U_11
_atom_site_aniso_U_22
_atom_site_aniso_U_33
_atom_site_aniso_U_12
_atom_site_aniso_U_13
_atom_site_aniso_U_23
F 0.0659(14) 0.130(2) 0.1088(19) 0.0419(15) 0.0117(14) -0.0003(17)
O1 0.0611(15) 0.0716(18) 0.0821(18) -0.0031(13) -0.0053(13) -0.0348(15)
O2 0.0514(13) 0.0502(14) 0.0604(14) 0.0065(11) -0.0054(11) -0.0170(12)
N3 0.052 0.052 0.052 0.000 0.000 0.000
O4 0.0480(13) 0.0528(15) 0.0862(17) 0.0059(11) -0.0099(12) -0.0189(13)
N1 0.0478(15) 0.0448(16) 0.0527(16) -0.0007(12) 0.0047(12) -0.0097(13)
N2 0.0500(17) 0.0574(19) 0.090(2) 0.0055(14) -0.0128(15) -0.0184(17)
C1 0.086(3) 0.048(2) 0.092(3) -0.005(2) 0.018(2) 0.013(2)
C2 0.0462(18) 0.048(2) 0.0518(19) -0.0020(15) 0.0000(15) -0.0043(16)
C3 0.057(2) 0.069(3) 0.058(2) -0.0105(19) 0.0052(17) -0.005(2)
C4 0.057(2) 0.083(3) 0.065(2) 0.007(2) 0.0072(19) -0.020(2)
C5 0.076(3) 0.049(2) 0.076(3) 0.019(2) -0.007(2) -0.012(2)
C6 0.063(2) 0.0391(19) 0.051(2) -0.0015(16) -0.0035(16) -0.0032(15)
C7 0.0431(17) 0.0441(19) 0.0470(18) -0.0012(14) 0.0010(14) -0.0048(15)
C8 0.094(3) 0.049(2) 0.075(3) -0.002(2) 0.004(2) 0.010(2)
C9 0.0468(19) 0.0422(19) 0.057(2) -0.0051(15) 0.0042(16) -0.0032(17)
C10 0.0458(18) 0.049(2) 0.060(2) -0.0051(15) 0.0035(16) -0.0066(17)
C11 0.0478(18) 0.0458(19) 0.0453(18) 0.0077(15) 0.0085(14) -0.0016(16)
C12 0.0468(19) 0.061(2) 0.056(2) 0.0065(17) 0.0018(16) -0.0091(18)
C13 0.0477(19) 0.071(3) 0.073(3) 0.0135(19) -0.0008(18) -0.007(2)
C14 0.060(2) 0.059(2) 0.089(3) 0.0127(19) 0.002(2) -0.020(2)
C15 0.051(2) 0.048(2) 0.079(3) 0.0055(17) -0.0017(18) -0.0107(19)
C16 0.0435(17) 0.0446(19) 0.0500(19) 0.0053(15) 0.0020(14) 0.0004(15)
C17 0.0514(18) 0.0359(17) 0.0485(18) -0.0002(14) 0.0008(14) 0.0010(14)
C18 0.0465(17) 0.0434(18) 0.0488(18) 0.0002(15) -0.0064(14) 0.0003(15)
C19 0.0412(17) 0.051(2) 0.0513(19) 0.0027(15) -0.0025(14) 0.0071(16)
C20 0.051(2) 0.055(2) 0.077(3) -0.0027(17) -0.0072(18) 0.0027(19)
C21 0.046(2) 0.080(3) 0.081(3) 0.005(2) -0.0064(19) 0.007(2)
C22 0.049(2) 0.090(3) 0.064(2) 0.027(2) 0.0084(18) 0.009(2)
C23 0.064(2) 0.069(3) 0.067(2) 0.019(2) 0.0017(19) -0.010(2)
C24 0.053(2) 0.063(2) 0.058(2) 0.0065(18) -0.0032(16) -0.0019(19)

loop_
_atom_type_symbol
_atom_type_description
_atom_type_scat_dispersion_real
_atom_type_scat_dispersion_imag
_atom_type_scat_source
C C 0.0033 0.0016 'International Tables Vol C Tables 4.2.6.8 and 6.1.1.4'
H H 0.0000 0.0000 'International Tables Vol C Tables 4.2.6.8 and 6.1.1.4'
N N 0.0061 0.0033 'International Tables Vol C Tables 4.2.6.8 and 6.1.1.4'
O O 0.0106 0.0060 'International Tables Vol C Tables 4.2.6.8 and 6.1.1.4'
F F 0.0171 0.0103 'International Tables Vol C Tables 4.2.6.8 and 6.1.1.4'

loop_
_geom_angle_atom_site_label_1
_geom_angle_atom_site_label_2
_geom_angle_atom_site_label_3
_geom_angle
C11 O2 C10 120.7(2)
C17 N3 C18 102.8(3)
C17 O4 N2 106.8(2)
C9 N1 C7 124.1(3)
C9 N1 H1A 117.9
C7 N1 H1A 117.9
C18 N2 O4 103.3(3)
C2 C1 H1B 109.5
C2 C1 H1C 109.5
H1B C1 H1C 109.5
C2 C1 H1D 109.5
H1B C1 H1D 109.5
H1C C1 H1D 109.5
C7 C2 C3 117.9(3)
C7 C2 C1 121.7(3)
C3 C2 C1 120.4(3)
C4 C3 C2 120.6(4)
C4 C3 H3A 119.7
C2 C3 H3A 119.7
C5 C4 C3 120.0(3)
C5 C4 H4A 120.0
C3 C4 H4A 120.0
C4 C5 C6 121.3(4)
C4 C5 H5A 119.4
C6 C5 H5A 119.4
C5 C6 C7 117.5(3)
C5 C6 C8 120.8(3)
C7 C6 C8 121.6(3)
C2 C7 C6 122.6(3)
C2 C7 N1 117.2(3)
C6 C7 N1 120.2(3)
C6 C8 H8A 109.5
C6 C8 H8B 109.5
H8A C8 H8B 109.5
C6 C8 H8C 109.5
H8A C8 H8C 109.5
H8B C8 H8C 109.5
O1 C9 N1 124.4(3)
O1 C9 C10 119.6(3)
N1 C9 C10 116.0(3)
O2 C10 C9 108.8(2)
O2 C10 H10A 109.9
C9 C10 H10A 109.9
O2 C10 H10B 109.9
C9 C10 H10B 109.9
H10A C10 H10B 108.3
O2 C11 C12 123.2(3)
O2 C11 C16 116.5(3)
C12 C11 C16 120.3(3)
C13 C12 C11 119.2(3)
C13 C12 H12A 120.4
C11 C12 H12A 120.4
C14 C13 C12 120.9(3)
C14 C13 H13A 119.6
C12 C13 H13A 119.6
C13 C14 C15 120.1(3)
C13 C14 H14A 120.0
C15 C14 H14A 120.0
C14 C15 C16 120.5(3)
C14 C15 H15A 119.8
C16 C15 H15A 119.8
C11 C16 C15 119.1(3)
C11 C16 C17 121.9(3)
C15 C16 C17 119.0(3)
N3 C17 O4 112.4(3)
N3 C17 C16 132.1(3)
O4 C17 C16 115.6(3)
N2 C18 N3 114.7(3)
N2 C18 C19 121.3(3)
N3 C18 C19 124.0(3)
C20 C19 C24 119.2(3)
C20 C19 C18 120.1(3)
C24 C19 C18 120.7(3)
C21 C20 C19 120.6(4)
C21 C20 H20A 119.7
C19 C20 H20A 119.7
C22 C21 C20 118.8(4)
C22 C21 H21A 120.6
C20 C21 H21A 120.6
C23 C22 F 119.4(4)
C23 C22 C21 122.5(3)
F C22 C21 118.1(4)
C22 C23 C24 118.8(4)
C22 C23 H23A 120.6
C24 C23 H23A 120.6
C23 C24 C19 120.1(3)
C23 C24 H24A 119.9
C19 C24 H24A 119.9

loop_
_geom_bond_atom_site_label_1
_geom_bond_atom_site_label_2
_geom_bond_distance
F C22 1.357(4)
O1 C9 1.223(4)
O2 C11 1.362(4)
O2 C10 1.427(4)
N3 C17 1.308(4)
N3 C18 1.375(4)
O4 C17 1.347(4)
O4 N2 1.408(3)
N1 C9 1.344(4)
N1 C7 1.433(4)
N1 H1A 0.8600
N2 C18 1.304(4)
C1 C2 1.511(5)
C1 H1B 0.9600
C1 H1C 0.9600
C1 H1D 0.9600
C2 C7 1.388(4)
C2 C3 1.393(5)
C3 C4 1.388(5)
C3 H3A 0.9300
C4 C5 1.377(5)
C4 H4A 0.9300
C5 C6 1.388(5)
C5 H5A 0.9300
C6 C7 1.398(4)
C6 C8 1.508(5)
C8 H8A 0.9600
C8 H8B 0.9600
C8 H8C 0.9600
C9 C10 1.502(4)
C10 H10A 0.9700
C10 H10B 0.9700
C11 C12 1.388(4)
C11 C16 1.392(4)
C12 C13 1.387(5)
C12 H12A 0.9300
C13 C14 1.371(5)
C13 H13A 0.9300
C14 C15 1.373(5)
C14 H14A 0.9300
C15 C16 1.395(4)
C15 H15A 0.9300
C16 C17 1.457(4)
C18 C19 1.469(4)
C19 C20 1.379(4)
C19 C24 1.389(5)
C20 C21 1.376(5)
C20 H20A 0.9300
C21 C22 1.366(5)
C21 H21A 0.9300
C22 C23 1.355(5)
C23 C24 1.386(5)
C23 H23A 0.9300
C24 H24A 0.9300

loop_
_geom_hbond_atom_site_label_D
_geom_hbond_atom_site_label_H
_geom_hbond_atom_site_label_A
_geom_hbond_site_symmetry_A
_geom_hbond_distance_DH
_geom_hbond_distance_HA
_geom_hbond_distance_DA
_geom_hbond_angle_DHA
C10 H10B O1 2_645 0.97 2.50 3.166(4) 126
C8 H8C O1 . 0.96 2.56 3.265(5) 130
C1 H1B N1 . 0.96 2.36 2.838(4) 110
N1 H1A N3 . 0.86 2.37 3.223(4) 171
N1 H1A O2 . 0.86 2.12 2.557(3) 111

loop_
_geom_torsion_atom_site_label_1
_geom_torsion_atom_site_label_2
_geom_torsion_atom_site_label_3
_geom_torsion_atom_site_label_4
_geom_torsion
C17 O4 N2 C18 -0.2(3)
C7 C2 C3 C4 -2.2(5)
C1 C2 C3 C4 178.9(3)
C2 C3 C4 C5 3.1(6)
C3 C4 C5 C6 -1.4(6)
C4 C5 C6 C7 -1.0(5)
C4 C5 C6 C8 176.5(3)
C3 C2 C7 C6 -0.3(5)
C1 C2 C7 C6 178.6(3)
C3 C2 C7 N1 -179.0(3)
C1 C2 C7 N1 -0.2(5)
C5 C6 C7 C2 1.9(5)
C8 C6 C7 C2 -175.7(3)
C5 C6 C7 N1 -179.4(3)
C8 C6 C7 N1 3.0(5)
C9 N1 C7 C2 -109.6(3)
C9 N1 C7 C6 71.7(4)
C7 N1 C9 O1 -6.5(5)
C7 N1 C9 C10 172.9(3)
C11 O2 C10 C9 -152.8(3)
O1 C9 C10 O2 -175.0(3)
N1 C9 C10 O2 5.6(4)
C10 O2 C11 C12 -17.0(4)
C10 O2 C11 C16 165.2(3)
O2 C11 C12 C13 -177.9(3)
C16 C11 C12 C13 -0.1(5)
C11 C12 C13 C14 0.6(5)
C12 C13 C14 C15 -1.0(6)
C13 C14 C15 C16 0.7(6)
O2 C11 C16 C15 177.8(3)
C12 C11 C16 C15 -0.1(5)
O2 C11 C16 C17 -2.6(4)
C12 C11 C16 C17 179.5(3)
C14 C15 C16 C11 -0.2(5)
C14 C15 C16 C17 -179.8(3)
C18 N3 C17 O4 0.2(3)
C18 N3 C17 C16 -178.2(3)
N2 O4 C17 N3 0.0(4)
N2 O4 C17 C16 178.7(3)
C11 C16 C17 N3 -13.1(5)
C15 C16 C17 N3 166.5(3)
C11 C16 C17 O4 168.6(3)
C15 C16 C17 O4 -11.9(4)
O4 N2 C18 N3 0.4(4)
O4 N2 C18 C19 179.8(3)
C17 N3 C18 N2 -0.4(4)
C17 N3 C18 C19 -179.8(3)
N2 C18 C19 C20 10.6(5)
N3 C18 C19 C20 -170.0(3)
N2 C18 C19 C24 -168.9(3)
N3 C18 C19 C24 10.4(5)
C24 C19 C20 C21 0.3(5)
C18 C19 C20 C21 -179.3(3)
C19 C20 C21 C22 -0.5(6)
C20 C21 C22 C23 0.4(6)
C20 C21 C22 F -179.8(3)
F C22 C23 C24 -179.9(3)
C21 C22 C23 C24 -0.1(6)
C22 C23 C24 C19 -0.1(6)
C20 C19 C24 C23 0.0(5)
C18 C19 C24 C23 179.5(3)

loop_
_cod_related_entry_id
_cod_related_entry_database
_cod_related_entry_code
1 ChemSpider 21124729
